data_4030163
loop_
_publ_author_name
'Helmy, Sameh'
'Oh, Saemi'
'Leibfarth, Frank A.'
'Hawker, Craig J.'
'Read de Alaniz, Javier'

_publ_section_title
;
 Design and synthesis of donor-acceptor Stenhouse adducts: a visible light
 photoswitch derived from furfural.
;
_journal_issue 23
_journal_name_full 'The Journal of organic chemistry'
_journal_page_first 11316
_journal_page_last 11329
_journal_paper_doi 10.1021/jo502206g
_journal_volume 79
_journal_year 2014
_chemical_formula_sum 'C19 H19 N O5'
_chemical_formula_weight 341.35
_chemical_name_systematic
; 
 ? 
;
_space_group_IT_number 14
_symmetry_cell_setting monoclinic
_symmetry_space_group_name_Hall '-P 2ybc'
_symmetry_space_group_name_H-M 'P 1 21/c 1'
_atom_sites_solution_hydrogens geom
_atom_sites_solution_primary direct
_atom_sites_solution_secondary difmap
_audit_creation_method SHELXL-97
_cell_angle_alpha 90.00
_cell_angle_beta 93.461(11)
_cell_angle_gamma 90.00
_cell_formula_units_Z 4
_cell_length_a 14.035(3)
_cell_length_b 9.2967(16)
_cell_length_c 12.787(2)
_cell_measurement_temperature 100(2)
_cell_volume 1665.4(5)
_computing_structure_refinement 'SHELXL-97 (Sheldrick, 2008)'
_computing_structure_solution 'SHELXS-97 (Sheldrick, 2008)'
_diffrn_ambient_temperature 100(2)
_diffrn_measured_fraction_theta_full 0.988
_diffrn_measured_fraction_theta_max 0.988
_diffrn_measurement_device_type 'Bruker Apex'
_diffrn_measurement_method 'omega scan'
_diffrn_radiation_monochromator graphite
_diffrn_radiation_source 'fine-focus sealed tube'
_diffrn_radiation_type MoK\a
_diffrn_radiation_wavelength 0.71073
_diffrn_reflns_av_R_equivalents 0.0322
_diffrn_reflns_av_sigmaI/netI 0.0400
_diffrn_reflns_limit_h_max 19
_diffrn_reflns_limit_h_min -20
_diffrn_reflns_limit_k_max 13
_diffrn_reflns_limit_k_min -13
_diffrn_reflns_limit_l_max 18
_diffrn_reflns_limit_l_min -13
_diffrn_reflns_number 13983
_diffrn_reflns_theta_full 30.76
_diffrn_reflns_theta_max 30.76
_diffrn_reflns_theta_min 1.45
_exptl_absorpt_coefficient_mu 0.099
_exptl_absorpt_correction_T_max 0.7461
_exptl_absorpt_correction_T_min 0.6593
_exptl_absorpt_correction_type multi-scan
_exptl_absorpt_process_details sadabs
_exptl_crystal_colour red
_exptl_crystal_density_diffrn 1.361
_exptl_crystal_density_method 'not measured'
_exptl_crystal_description plate
_exptl_crystal_F_000 720
_exptl_crystal_size_max 0.30
_exptl_crystal_size_mid 0.25
_exptl_crystal_size_min 0.08
_refine_diff_density_max 0.437
_refine_diff_density_min -0.283
_refine_diff_density_rms 0.054
_refine_ls_extinction_method none
_refine_ls_goodness_of_fit_ref 1.994
_refine_ls_hydrogen_treatment constr
_refine_ls_matrix_type full
_refine_ls_number_parameters 229
_refine_ls_number_reflns 5146
_refine_ls_number_restraints 0
_refine_ls_restrained_S_all 1.994
_refine_ls_R_factor_all 0.0543
_refine_ls_R_factor_gt 0.0413
_refine_ls_shift/su_max 0.000
_refine_ls_shift/su_mean 0.000
_refine_ls_structure_factor_coef Fsqd
_refine_ls_weighting_details 'calc w=1/[\s^2^(Fo^2^)+(0.0000P)^2^+0.0000P] where P=(Fo^2^+2Fc^2^)/3'
_refine_ls_weighting_scheme calc
_refine_ls_wR_factor_gt 0.0827
_refine_ls_wR_factor_ref 0.0846
_reflns_number_gt 4174
_reflns_number_total 5146
_reflns_threshold_expression >2sigma(I)
_cod_data_source_file 30.cif
_cod_data_source_block isoindoline
_cod_depositor_comments 'Adding full bibliography for 4030156--4030166.cif.'
_cod_original_sg_symbol_H-M P21/c
_cod_database_code 4030163

loop_
_symmetry_equiv_pos_as_xyz
'x, y, z'
'-x, y+1/2, -z+1/2'
'-x, -y, -z'
'x, -y-1/2, z-1/2'

loop_
_atom_site_label
_atom_site_type_symbol
_atom_site_fract_x
_atom_site_fract_y
_atom_site_fract_z
_atom_site_U_iso_or_equiv
_atom_site_adp_type
_atom_site_occupancy
_atom_site_symmetry_multiplicity
_atom_site_calc_flag
_atom_site_refinement_flags
C1 C 0.33982(8) 0.09286(10) 0.41593(7) 0.0157(2) Uani 1 1 d .
C2 C 0.31834(7) 0.20412(10) 0.34205(7) 0.01456(19) Uani 1 1 d .
C3 C 0.24585(8) 0.30734(10) 0.36499(7) 0.01484(19) Uani 1 1 d .
C4 C 0.18502(8) 0.13025(11) 0.48056(7) 0.0168(2) Uani 1 1 d .
C5 C 0.12874(8) 0.03544(12) 0.40309(8) 0.0223(2) Uani 1 1 d .
H5A H 0.0630 0.0708 0.3939 0.033 Uiso 1 1 calc R
H5B H 0.1285 -0.0635 0.4296 0.033 Uiso 1 1 calc R
H5C H 0.1583 0.0375 0.3356 0.033 Uiso 1 1 calc R
C6 C 0.14239(9) 0.13570(12) 0.58600(8) 0.0238(2) Uani 1 1 d .
H6A H 0.1807 0.1995 0.6328 0.036 Uiso 1 1 calc R
H6B H 0.1418 0.0388 0.6161 0.036 Uiso 1 1 calc R
H6C H 0.0769 0.1724 0.5776 0.036 Uiso 1 1 calc R
C7 C 0.37182(7) 0.23343(10) 0.25277(7) 0.01519(19) Uani 1 1 d .
H7 H 0.3574 0.3240 0.2212 0.018 Uiso 1 1 calc R
C8 C 0.43996(8) 0.15678(10) 0.20344(7) 0.0161(2) Uani 1 1 d .
C9 C 0.47862(8) 0.21609(10) 0.11309(7) 0.0164(2) Uani 1 1 d .
H9 H 0.4531 0.3052 0.0882 0.020 Uiso 1 1 calc R
C10 C 0.54994(8) 0.15560(11) 0.05833(7) 0.0168(2) Uani 1 1 d .
H10 H 0.5770 0.0657 0.0792 0.020 Uiso 1 1 calc R
C11 C 0.58222(8) 0.22917(11) -0.02927(7) 0.0166(2) Uani 1 1 d .
H11 H 0.5473 0.3119 -0.0525 0.020 Uiso 1 1 calc R
C12 C 0.72201(8) 0.07434(10) -0.05210(7) 0.0169(2) Uani 1 1 d .
H12A H 0.6952 -0.0195 -0.0757 0.020 Uiso 1 1 calc R
H12B H 0.7367 0.0711 0.0246 0.020 Uiso 1 1 calc R
C13 C 0.80903(7) 0.11219(10) -0.10937(7) 0.0152(2) Uani 1 1 d .
C14 C 0.89953(8) 0.05085(10) -0.09967(8) 0.0182(2) Uani 1 1 d .
H14 H 0.9122 -0.0278 -0.0535 0.022 Uiso 1 1 calc R
C15 C 0.97136(8) 0.10644(11) -0.15870(8) 0.0197(2) Uani 1 1 d .
H15 H 1.0336 0.0659 -0.1527 0.024 Uiso 1 1 calc R
C16 C 0.95202(8) 0.22109(11) -0.22632(8) 0.0196(2) Uani 1 1 d .
H16 H 1.0015 0.2587 -0.2659 0.024 Uiso 1 1 calc R
C17 C 0.86150(8) 0.28165(10) -0.23705(7) 0.0184(2) Uani 1 1 d .
H17 H 0.8485 0.3592 -0.2841 0.022 Uiso 1 1 calc R
C18 C 0.78997(8) 0.22649(10) -0.17738(7) 0.01567(19) Uani 1 1 d .
C19 C 0.68816(8) 0.27525(11) -0.17249(7) 0.0185(2) Uani 1 1 d .
H19A H 0.6844 0.3803 -0.1606 0.022 Uiso 1 1 calc R
H19B H 0.6499 0.2502 -0.2375 0.022 Uiso 1 1 calc R
N1 N 0.65599(6) 0.19329(8) -0.08120(6) 0.01564(17) Uani 1 1 d .
O1 O 0.41043(6) 0.01345(8) 0.41937(5) 0.02192(17) Uani 1 1 d .
O2 O 0.28094(5) 0.07695(7) 0.49720(5) 0.01784(16) Uani 1 1 d .
O3 O 0.18775(5) 0.27579(7) 0.44485(5) 0.01701(15) Uani 1 1 d .
O4 O 0.23262(6) 0.42316(7) 0.32235(5) 0.02034(17) Uani 1 1 d .
O5 O 0.47365(6) 0.02438(8) 0.23220(6) 0.02321(18) Uani 1 1 d .
H5 H 0.4590 0.0062 0.2935 0.035 Uiso 1 1 calc R

loop_
_atom_site_aniso_label
_atom_site_aniso_U_11
_atom_site_aniso_U_22
_atom_site_aniso_U_33
_atom_site_aniso_U_23
_atom_site_aniso_U_13
_atom_site_aniso_U_12
C1 0.0163(5) 0.0146(4) 0.0158(4) -0.0013(3) -0.0014(4) -0.0010(4)
C2 0.0150(5) 0.0130(4) 0.0154(4) -0.0005(3) -0.0010(4) 0.0003(4)
C3 0.0168(5) 0.0151(4) 0.0124(4) -0.0021(3) -0.0010(4) 0.0002(4)
C4 0.0174(5) 0.0164(5) 0.0166(4) 0.0015(3) 0.0003(4) 0.0014(4)
C5 0.0201(6) 0.0216(5) 0.0249(5) -0.0011(4) -0.0008(4) -0.0027(4)
C6 0.0253(6) 0.0273(6) 0.0193(5) 0.0032(4) 0.0054(4) 0.0020(5)
C7 0.0158(5) 0.0131(4) 0.0164(4) 0.0000(3) -0.0017(4) -0.0006(4)
C8 0.0159(5) 0.0132(4) 0.0189(4) -0.0012(3) -0.0006(4) -0.0011(4)
C9 0.0152(5) 0.0157(4) 0.0182(4) -0.0019(3) -0.0007(4) -0.0019(4)
C10 0.0167(5) 0.0154(5) 0.0183(4) -0.0013(3) 0.0005(4) -0.0010(4)
C11 0.0158(5) 0.0162(5) 0.0176(4) -0.0035(3) -0.0014(4) 0.0003(4)
C12 0.0167(5) 0.0147(4) 0.0191(5) 0.0029(3) 0.0002(4) 0.0019(4)
C13 0.0166(5) 0.0135(4) 0.0152(4) -0.0017(3) -0.0005(4) -0.0013(4)
C14 0.0186(5) 0.0154(5) 0.0201(5) 0.0006(3) -0.0020(4) 0.0014(4)
C15 0.0159(5) 0.0197(5) 0.0232(5) -0.0047(4) -0.0004(4) 0.0014(4)
C16 0.0215(6) 0.0171(5) 0.0208(5) -0.0047(4) 0.0056(4) -0.0041(4)
C17 0.0246(6) 0.0130(4) 0.0179(4) -0.0001(3) 0.0041(4) -0.0001(4)
C18 0.0184(5) 0.0134(4) 0.0151(4) -0.0022(3) 0.0000(4) 0.0005(4)
C19 0.0203(6) 0.0194(5) 0.0160(4) 0.0044(4) 0.0024(4) 0.0034(4)
N1 0.0158(5) 0.0158(4) 0.0153(4) 0.0010(3) 0.0002(3) 0.0010(3)
O1 0.0206(4) 0.0220(4) 0.0230(4) 0.0052(3) 0.0002(3) 0.0073(3)
O2 0.0177(4) 0.0198(4) 0.0159(3) 0.0035(3) 0.0002(3) 0.0028(3)
O3 0.0199(4) 0.0149(3) 0.0165(3) -0.0003(2) 0.0030(3) 0.0021(3)
O4 0.0271(4) 0.0148(3) 0.0191(3) 0.0009(3) 0.0011(3) 0.0056(3)
O5 0.0291(5) 0.0151(3) 0.0263(4) 0.0038(3) 0.0090(3) 0.0063(3)

loop_
_atom_type_symbol
_atom_type_description
_atom_type_scat_dispersion_real
_atom_type_scat_dispersion_imag
_atom_type_scat_source
C C 0.0033 0.0016 'International Tables Vol C Tables 4.2.6.8 and 6.1.1.4'
H H 0.0000 0.0000 'International Tables Vol C Tables 4.2.6.8 and 6.1.1.4'
N N 0.0061 0.0033 'International Tables Vol C Tables 4.2.6.8 and 6.1.1.4'
O O 0.0106 0.0060 'International Tables Vol C Tables 4.2.6.8 and 6.1.1.4'

loop_
_geom_angle_atom_site_label_1
_geom_angle_atom_site_label_2
_geom_angle_atom_site_label_3
_geom_angle
O1 C1 O2 115.27(8)
O1 C1 C2 126.64(9)
O2 C1 C2 117.90(9)
C1 C2 C7 124.68(9)
C1 C2 C3 118.26(8)
C7 C2 C3 116.52(8)
O4 C3 O3 116.11(9)
O4 C3 C2 126.07(9)
O3 C3 C2 117.78(8)
O3 C4 O2 109.30(8)
O3 C4 C6 105.87(8)
O2 C4 C6 107.31(8)
O3 C4 C5 111.44(8)
O2 C4 C5 110.08(8)
C6 C4 C5 112.66(9)
C4 C5 H5A 109.5
C4 C5 H5B 109.5
H5A C5 H5B 109.5
C4 C5 H5C 109.5
H5A C5 H5C 109.5
H5B C5 H5C 109.5
C4 C6 H6A 109.5
C4 C6 H6B 109.5
H6A C6 H6B 109.5
C4 C6 H6C 109.5
H6A C6 H6C 109.5
H6B C6 H6C 109.5
C8 C7 C2 132.87(9)
C8 C7 H7 113.6
C2 C7 H7 113.6
O5 C8 C7 125.74(8)
O5 C8 C9 115.35(8)
C7 C8 C9 118.89(9)
C10 C9 C8 125.59(9)
C10 C9 H9 117.2
C8 C9 H9 117.2
C9 C10 C11 118.98(9)
C9 C10 H10 120.5
C11 C10 H10 120.5
N1 C11 C10 125.60(9)
N1 C11 H11 117.2
C10 C11 H11 117.2
N1 C12 C13 102.59(7)
N1 C12 H12A 111.2
C13 C12 H12A 111.2
N1 C12 H12B 111.2
C13 C12 H12B 111.2
H12A C12 H12B 109.2
C18 C13 C14 120.65(9)
C18 C13 C12 110.65(9)
C14 C13 C12 128.68(9)
C13 C14 C15 119.07(9)
C13 C14 H14 120.5
C15 C14 H14 120.5
C16 C15 C14 120.06(10)
C16 C15 H15 120.0
C14 C15 H15 120.0
C15 C16 C17 121.05(10)
C15 C16 H16 119.5
C17 C16 H16 119.5
C16 C17 C18 118.77(9)
C16 C17 H17 120.6
C18 C17 H17 120.6
C13 C18 C17 120.40(10)
C13 C18 C19 110.61(9)
C17 C18 C19 128.98(9)
N1 C19 C18 102.27(8)
N1 C19 H19A 111.3
C18 C19 H19A 111.3
N1 C19 H19B 111.3
C18 C19 H19B 111.3
H19A C19 H19B 109.2
C11 N1 C12 124.60(8)
C11 N1 C19 123.75(8)
C12 N1 C19 111.48(8)
C1 O2 C4 116.82(7)
C3 O3 C4 117.86(7)
C8 O5 H5 109.5

loop_
_geom_bond_atom_site_label_1
_geom_bond_atom_site_label_2
_geom_bond_distance
C1 O1 1.2344(12)
C1 O2 1.3741(12)
C1 C2 1.4209(13)
C2 C7 1.4299(14)
C2 C3 1.4415(14)
C3 O4 1.2161(12)
C3 O3 1.3763(12)
C4 O3 1.4292(12)
C4 O2 1.4382(13)
C4 C6 1.5086(14)
C4 C5 1.5125(15)
C5 H5A 0.9800
C5 H5B 0.9800
C5 H5C 0.9800
C6 H6A 0.9800
C6 H6B 0.9800
C6 H6C 0.9800
C7 C8 1.3759(14)
C7 H7 0.9500
C8 O5 1.3612(12)
C8 C9 1.4173(14)
C9 C10 1.3759(14)
C9 H9 0.9500
C10 C11 1.4102(14)
C10 H10 0.9500
C11 N1 1.3066(13)
C11 H11 0.9500
C12 N1 1.4758(13)
C12 C13 1.5033(14)
C12 H12A 0.9900
C12 H12B 0.9900
C13 C18 1.3888(14)
C13 C14 1.3911(15)
C14 C15 1.3946(15)
C14 H14 0.9500
C15 C16 1.3888(15)
C15 H15 0.9500
C16 C17 1.3888(16)
C16 H16 0.9500
C17 C18 1.3947(14)
C17 H17 0.9500
C18 C19 1.5040(15)
C19 N1 1.4869(12)
C19 H19A 0.9900
C19 H19B 0.9900
O5 H5 0.8400

loop_
_geom_torsion_atom_site_label_1
_geom_torsion_atom_site_label_2
_geom_torsion_atom_site_label_3
_geom_torsion_atom_site_label_4
_geom_torsion
O1 C1 C2 C7 6.07(16)
O2 C1 C2 C7 -179.24(9)
O1 C1 C2 C3 -165.19(10)
O2 C1 C2 C3 9.49(13)
C1 C2 C3 O4 164.01(10)
C7 C2 C3 O4 -7.97(15)
C1 C2 C3 O3 -13.53(13)
C7 C2 C3 O3 174.49(8)
C1 C2 C7 C8 14.02(18)
C3 C2 C7 C8 -174.58(10)
C2 C7 C8 O5 0.09(18)
C2 C7 C8 C9 178.61(11)
O5 C8 C9 C10 -4.42(15)
C7 C8 C9 C10 176.90(10)
C8 C9 C10 C11 -178.83(10)
C9 C10 C11 N1 171.85(10)
N1 C12 C13 C18 -8.89(10)
N1 C12 C13 C14 169.63(9)
C18 C13 C14 C15 0.49(14)
C12 C13 C14 C15 -177.90(9)
C13 C14 C15 C16 -0.26(14)
C14 C15 C16 C17 -0.42(15)
C15 C16 C17 C18 0.86(14)
C14 C13 C18 C17 -0.05(14)
C12 C13 C18 C17 178.61(8)
C14 C13 C18 C19 -179.02(9)
C12 C13 C18 C19 -0.36(11)
C16 C17 C18 C13 -0.62(14)
C16 C17 C18 C19 178.14(10)
C13 C18 C19 N1 9.37(11)
C17 C18 C19 N1 -169.49(9)
C10 C11 N1 C12 -4.30(16)
C10 C11 N1 C19 -179.22(10)
C13 C12 N1 C11 -160.25(9)
C13 C12 N1 C19 15.21(10)
C18 C19 N1 C11 160.12(9)
C18 C19 N1 C12 -15.38(10)
O1 C1 O2 C4 -160.56(8)
C2 C1 O2 C4 24.16(12)
O3 C4 O2 C1 -51.74(10)
C6 C4 O2 C1 -166.11(8)
C5 C4 O2 C1 70.97(10)
O4 C3 O3 C4 165.75(9)
C2 C3 O3 C4 -16.46(13)
O2 C4 O3 C3 47.63(10)
C6 C4 O3 C3 162.92(9)
C5 C4 O3 C3 -74.27(11)
